data_7115567
loop_
_publ_author_name
'Jie-Cheng Deng'
'Chih-Wei Kuo'
'Shih-Ching Chuang'

_publ_section_title
;
 Nucleophilic conjugate 1,3-addition of phosphines to oligoynoates
;
_journal_name_full Chem.Commun.
_journal_page_first 10580
_journal_paper_doi 10.1039/C4cc02870H
_journal_volume 50
_journal_year 2014
_chemical_formula_moiety 'C40 H24 N O4 P'
_chemical_formula_sum 'C40 H24 N O4 P'
_chemical_formula_weight 613.57
_chemical_name_systematic
;
?
;
_space_group_IT_number 2
_symmetry_cell_setting triclinic
_symmetry_space_group_name_Hall '-P 1'
_symmetry_space_group_name_H-M 'P -1'
_atom_sites_solution_hydrogens geom
_atom_sites_solution_primary direct
_atom_sites_solution_secondary difmap
_audit_creation_method SHELXL-97
_cell_angle_alpha 79.783(7)
_cell_angle_beta 89.864(6)
_cell_angle_gamma 66.349(6)
_cell_formula_units_Z 2
_cell_length_a 9.9693(10)
_cell_length_b 10.0382(10)
_cell_length_c 17.310(2)
_cell_measurement_reflns_used 0
_cell_measurement_temperature 200(2)
_cell_measurement_theta_max 0
_cell_measurement_theta_min 0
_cell_volume 1557.1(3)
_computing_molecular_graphics 'Ortep-3 for Windows (Farrugia, 1997)'
_computing_publication_material 'WinGX publication routines (Farrugia, 1999)'
_computing_structure_refinement 'SHELXL-97 (Sheldrick, 1997)'
_computing_structure_solution 'SHELXS-86 (Sheldrick, 1986)'
_diffrn_ambient_temperature 200(2)
_diffrn_measured_fraction_theta_full 0.958
_diffrn_measured_fraction_theta_max 0.958
_diffrn_radiation_monochromator graphite
_diffrn_radiation_source 'fine-focus sealed tube'
_diffrn_radiation_type MoK\a
_diffrn_radiation_wavelength 0.71073
_diffrn_reflns_av_R_equivalents 0.0346
_diffrn_reflns_av_sigmaI/netI 0.0578
_diffrn_reflns_limit_h_max 11
_diffrn_reflns_limit_h_min -11
_diffrn_reflns_limit_k_max 10
_diffrn_reflns_limit_k_min -11
_diffrn_reflns_limit_l_max 19
_diffrn_reflns_limit_l_min -20
_diffrn_reflns_number 12000
_diffrn_reflns_theta_full 24.96
_diffrn_reflns_theta_max 24.96
_diffrn_reflns_theta_min 1.20
_exptl_absorpt_coefficient_mu 0.133
_exptl_absorpt_correction_T_max 0.9752
_exptl_absorpt_correction_T_min 0.9127
_exptl_absorpt_correction_type multi-scan
_exptl_crystal_colour red(dark)
_exptl_crystal_density_diffrn 1.309
_exptl_crystal_density_method 'not measured'
_exptl_crystal_description prism
_exptl_crystal_F_000 636
_exptl_crystal_size_max 0.70
_exptl_crystal_size_mid 0.31
_exptl_crystal_size_min 0.19
_refine_diff_density_max 0.585
_refine_diff_density_min -0.342
_refine_diff_density_rms 0.059
_refine_ls_extinction_method none
_refine_ls_goodness_of_fit_ref 1.066
_refine_ls_hydrogen_treatment constr
_refine_ls_matrix_type full
_refine_ls_number_parameters 411
_refine_ls_number_reflns 5216
_refine_ls_number_restraints 0
_refine_ls_restrained_S_all 1.066
_refine_ls_R_factor_all 0.0861
_refine_ls_R_factor_gt 0.0587
_refine_ls_shift/su_max 0.004
_refine_ls_shift/su_mean 0.000
_refine_ls_structure_factor_coef Fsqd
_refine_ls_weighting_details 'calc w=1/[\s^2^(Fo^2^)+(0.0986P)^2^+0.8133P] where P=(Fo^2^+2Fc^2^)/3'
_refine_ls_weighting_scheme calc
_refine_ls_wR_factor_gt 0.1657
_refine_ls_wR_factor_ref 0.1871
_reflns_number_gt 3786
_reflns_number_total 5216
_reflns_threshold_expression >2sigma(I)
_cod_data_source_file c4cc02870h2.cif
_cod_data_source_block a12537a
_cod_original_cell_volume 1557.0(3)
_cod_database_code 7115567

loop_
_symmetry_equiv_pos_as_xyz
'x, y, z'
'-x, -y, -z'

loop_
_atom_site_label
_atom_site_type_symbol
_atom_site_fract_x
_atom_site_fract_y
_atom_site_fract_z
_atom_site_U_iso_or_equiv
_atom_site_adp_type
_atom_site_occupancy
_atom_site_symmetry_multiplicity
_atom_site_calc_flag
_atom_site_refinement_flags
C1 C 0.2440(4) 0.1123(4) 0.0023(2) 0.0509(10) Uani 1 1 d .
C2 C 0.2149(4) 0.0229(4) 0.0628(2) 0.0553(10) Uani 1 1 d .
H2 H 0.1400 -0.0109 0.0560 0.066 Uiso 1 1 calc R
C3 C 0.2965(4) -0.0177(4) 0.1340(2) 0.0490(9) Uani 1 1 d .
H3 H 0.2775 -0.0803 0.1766 0.059 Uiso 1 1 calc R
C4 C 0.4067(3) 0.0320(3) 0.1444(2) 0.0380(8) Uani 1 1 d .
C5 C 0.4334(4) 0.1225(4) 0.0812(2) 0.0454(9) Uani 1 1 d .
H5 H 0.5087 0.1560 0.0869 0.055 Uiso 1 1 calc R
C6 C 0.3509(4) 0.1640(4) 0.0101(2) 0.0531(10) Uani 1 1 d .
H6 H 0.3679 0.2274 -0.0328 0.064 Uiso 1 1 calc R
C7 C 0.4901(3) -0.0120(3) 0.22020(19) 0.0336(7) Uani 1 1 d .
C8 C 0.6030(3) 0.0150(3) 0.24859(19) 0.0325(7) Uani 1 1 d .
C9 C 0.6407(3) -0.0639(3) 0.32975(18) 0.0292(7) Uani 1 1 d .
C10 C 0.5458(3) -0.1367(3) 0.34718(19) 0.0310(7) Uani 1 1 d .
C11 C 0.7357(3) 0.1287(3) 0.39732(18) 0.0294(7) Uani 1 1 d .
C12 C 0.5975(3) 0.2159(3) 0.4176(2) 0.0379(8) Uani 1 1 d .
H12 H 0.5285 0.1737 0.4308 0.045 Uiso 1 1 calc R
C13 C 0.5599(4) 0.3637(4) 0.4187(2) 0.0454(9) Uani 1 1 d .
H13 H 0.4658 0.4226 0.4335 0.054 Uiso 1 1 calc R
C14 C 0.6591(4) 0.4257(4) 0.3983(2) 0.0509(10) Uani 1 1 d .
H14 H 0.6330 0.5276 0.3987 0.061 Uiso 1 1 calc R
C15 C 0.7958(4) 0.3400(4) 0.3774(2) 0.0494(10) Uani 1 1 d .
H15 H 0.8637 0.3834 0.3636 0.059 Uiso 1 1 calc R
C16 C 0.8357(4) 0.1916(3) 0.3763(2) 0.0380(8) Uani 1 1 d .
H16 H 0.9299 0.1333 0.3614 0.046 Uiso 1 1 calc R
C17 C 0.9555(3) -0.1479(3) 0.35962(18) 0.0277(7) Uani 1 1 d .
C18 C 0.9755(3) -0.1981(3) 0.28880(19) 0.0337(7) Uani 1 1 d .
H18 H 0.8930 -0.1870 0.2568 0.040 Uiso 1 1 calc R
C19 C 1.1156(4) -0.2643(4) 0.2652(2) 0.0398(8) Uani 1 1 d .
H19 H 1.1292 -0.2972 0.2164 0.048 Uiso 1 1 calc R
C20 C 1.2352(4) -0.2827(4) 0.3119(2) 0.0405(8) Uani 1 1 d .
H20 H 1.3312 -0.3282 0.2951 0.049 Uiso 1 1 calc R
C21 C 1.2170(3) -0.2356(3) 0.3829(2) 0.0373(8) Uani 1 1 d .
H21 H 1.3003 -0.2497 0.4152 0.045 Uiso 1 1 calc R
C22 C 1.0780(3) -0.1683(3) 0.40711(19) 0.0332(7) Uani 1 1 d .
H22 H 1.0654 -0.1359 0.4560 0.040 Uiso 1 1 calc R
C23 C 0.7807(3) -0.1654(3) 0.48935(18) 0.0276(7) Uani 1 1 d .
C24 C 0.8242(3) -0.3178(3) 0.4977(2) 0.0354(8) Uani 1 1 d .
H24 H 0.8412 -0.3623 0.4525 0.042 Uiso 1 1 calc R
C25 C 0.8427(4) -0.4043(4) 0.5716(2) 0.0424(9) Uani 1 1 d .
H25 H 0.8716 -0.5081 0.5772 0.051 Uiso 1 1 calc R
C26 C 0.8193(4) -0.3401(4) 0.6378(2) 0.0475(9) Uani 1 1 d .
H26 H 0.8341 -0.4003 0.6886 0.057 Uiso 1 1 calc R
C27 C 0.7747(4) -0.1893(4) 0.6301(2) 0.0466(9) Uani 1 1 d .
H27 H 0.7572 -0.1455 0.6755 0.056 Uiso 1 1 calc R
C28 C 0.7552(3) -0.1014(3) 0.55599(19) 0.0351(8) Uani 1 1 d .
H28 H 0.7245 0.0027 0.5507 0.042 Uiso 1 1 calc R
C29 C 0.6779(3) 0.0987(4) 0.2099(2) 0.0383(8) Uani 1 1 d .
C30 C 0.7564(4) 0.1604(4) 0.1887(2) 0.0464(9) Uani 1 1 d .
C31 C 0.8498(4) 0.2292(4) 0.1691(2) 0.0548(10) Uani 1 1 d .
C32 C 0.9343(5) 0.2876(5) 0.1567(3) 0.0615(11) Uani 1 1 d .
C33 C 1.0315(5) 0.3523(5) 0.1436(3) 0.0664(12) Uani 1 1 d .
C34 C 1.1221(5) 0.4016(5) 0.1357(3) 0.0680(12) Uani 1 1 d .
C35 C 1.2253(5) 0.4682(5) 0.1209(3) 0.0662(13) Uani 1 1 d .
C36 C 1.2073(7) 0.5740(6) 0.0553(4) 0.0957(18) Uani 1 1 d .
H36 H 1.1260 0.6040 0.0180 0.115 Uiso 1 1 calc R
C37 C 1.3095(8) 0.6386(8) 0.0431(4) 0.1171(15) Uani 1 1 d .
H37 H 1.2965 0.7121 -0.0026 0.141 Uiso 1 1 calc R
C38 C 1.4272(8) 0.5967(7) 0.0961(4) 0.114(2) Uani 1 1 d .
H38 H 1.4964 0.6397 0.0867 0.137 Uiso 1 1 calc R
C39 C 1.4456(6) 0.4922(6) 0.1633(4) 0.0929(12) Uani 1 1 d .
H39 H 1.5249 0.4656 0.2014 0.111 Uiso 1 1 calc R
C40 C 1.3460(5) 0.4259(5) 0.1744(3) 0.0777(15) Uani 1 1 d .
H40 H 1.3608 0.3504 0.2193 0.093 Uiso 1 1 calc R
N1 N 0.1589(4) 0.1551(5) -0.0744(2) 0.0676(10) Uani 1 1 d .
O1 O 0.1860(4) 0.2370(4) -0.1274(2) 0.0977(12) Uani 1 1 d .
O2 O 0.0664(4) 0.1071(4) -0.0811(2) 0.0953(12) Uani 1 1 d .
O3 O 0.4542(2) -0.1025(2) 0.27801(13) 0.0370(6) Uani 1 1 d .
O4 O 0.5284(2) -0.2151(2) 0.40545(14) 0.0406(6) Uani 1 1 d .
P1 P 0.77388(8) -0.06116(8) 0.39236(5) 0.0269(2) Uani 1 1 d .

loop_
_atom_site_aniso_label
_atom_site_aniso_U_11
_atom_site_aniso_U_22
_atom_site_aniso_U_33
_atom_site_aniso_U_23
_atom_site_aniso_U_13
_atom_site_aniso_U_12
C1 0.045(2) 0.057(2) 0.044(2) -0.023(2) -0.0098(17) -0.0087(18)
C2 0.049(2) 0.057(2) 0.063(3) -0.016(2) -0.0135(19) -0.0227(19)
C3 0.047(2) 0.050(2) 0.051(2) -0.0063(18) -0.0102(17) -0.0221(17)
C4 0.0334(18) 0.0364(18) 0.041(2) -0.0139(16) -0.0054(14) -0.0088(14)
C5 0.044(2) 0.055(2) 0.041(2) -0.0138(18) -0.0020(16) -0.0217(17)
C6 0.056(2) 0.060(2) 0.039(2) -0.0134(19) 0.0022(17) -0.0178(19)
C7 0.0304(17) 0.0323(17) 0.0381(19) -0.0102(15) 0.0004(14) -0.0116(14)
C8 0.0254(16) 0.0322(17) 0.0393(19) -0.0089(14) -0.0003(13) -0.0102(13)
C9 0.0255(16) 0.0279(16) 0.0348(18) -0.0067(13) 0.0017(13) -0.0112(13)
C10 0.0283(16) 0.0270(16) 0.038(2) -0.0106(15) -0.0006(13) -0.0100(13)
C11 0.0339(17) 0.0254(15) 0.0292(17) -0.0063(13) -0.0007(13) -0.0122(13)
C12 0.0341(18) 0.0319(18) 0.047(2) -0.0088(16) 0.0044(15) -0.0126(14)
C13 0.045(2) 0.0323(18) 0.053(2) -0.0128(17) 0.0059(17) -0.0083(15)
C14 0.063(3) 0.0267(18) 0.062(3) -0.0103(17) -0.0029(19) -0.0164(17)
C15 0.052(2) 0.038(2) 0.066(3) -0.0091(18) 0.0058(19) -0.0265(18)
C16 0.0371(18) 0.0337(18) 0.047(2) -0.0103(15) 0.0041(15) -0.0176(14)
C17 0.0273(16) 0.0250(15) 0.0317(18) -0.0065(13) 0.0018(12) -0.0110(12)
C18 0.0313(17) 0.0335(17) 0.0319(19) -0.0074(14) -0.0018(13) -0.0082(14)
C19 0.041(2) 0.0398(19) 0.0324(19) -0.0101(15) 0.0067(15) -0.0093(15)
C20 0.0305(18) 0.0378(19) 0.049(2) -0.0052(17) 0.0114(15) -0.0115(14)
C21 0.0280(17) 0.0356(18) 0.049(2) -0.0082(16) -0.0021(15) -0.0134(14)
C22 0.0303(17) 0.0351(17) 0.0377(19) -0.0129(15) 0.0000(14) -0.0144(14)
C23 0.0231(15) 0.0292(16) 0.0328(18) -0.0074(13) 0.0045(12) -0.0124(12)
C24 0.0349(18) 0.0292(17) 0.043(2) -0.0116(15) 0.0067(14) -0.0122(14)
C25 0.0412(19) 0.0292(17) 0.053(2) 0.0020(17) 0.0064(16) -0.0147(15)
C26 0.047(2) 0.048(2) 0.042(2) 0.0019(18) 0.0093(17) -0.0180(17)
C27 0.055(2) 0.049(2) 0.035(2) -0.0112(17) 0.0120(16) -0.0187(18)
C28 0.0336(18) 0.0307(17) 0.041(2) -0.0078(15) 0.0043(14) -0.0127(14)
C29 0.0338(18) 0.0397(19) 0.038(2) -0.0015(15) -0.0026(14) -0.0140(15)
C30 0.046(2) 0.050(2) 0.044(2) -0.0031(17) 0.0016(16) -0.0216(18)
C31 0.056(2) 0.060(2) 0.057(3) -0.010(2) 0.0101(19) -0.033(2)
C32 0.062(3) 0.066(3) 0.069(3) -0.018(2) 0.020(2) -0.037(2)
C33 0.067(3) 0.068(3) 0.082(3) -0.028(3) 0.026(2) -0.041(2)
C34 0.071(3) 0.066(3) 0.087(3) -0.035(3) 0.033(2) -0.040(2)
C35 0.058(3) 0.068(3) 0.097(4) -0.049(3) 0.033(3) -0.037(2)
C36 0.128(5) 0.083(4) 0.102(4) -0.020(3) 0.035(4) -0.069(4)
C37 0.128 0.118(5) 0.124 -0.003(4) 0.021(4) -0.078(3)
C38 0.146(6) 0.116(5) 0.127 -0.027(4) 0.048(5) -0.100(5)
C39 0.070(3) 0.094(4) 0.136 -0.059(3) 0.039(3) -0.041(3)
C40 0.073(3) 0.061(3) 0.112(4) -0.037(3) 0.047(3) -0.033(2)
N1 0.068(3) 0.078(3) 0.051(2) -0.022(2) -0.0149(19) -0.019(2)
O1 0.127(3) 0.111(3) 0.049(2) -0.004(2) -0.026(2) -0.047(3)
O2 0.080(2) 0.139(3) 0.074(2) -0.029(2) -0.0263(18) -0.049(2)
O3 0.0335(12) 0.0374(12) 0.0443(14) -0.0085(11) -0.0030(10) -0.0185(10)
O4 0.0386(13) 0.0423(13) 0.0449(15) -0.0036(11) 0.0006(10) -0.0224(11)
P1 0.0251(4) 0.0248(4) 0.0321(5) -0.0075(3) 0.0012(3) -0.0105(3)

loop_
_atom_type_symbol
_atom_type_description
_atom_type_scat_dispersion_real
_atom_type_scat_dispersion_imag
_atom_type_scat_source
C C 0.0033 0.0016 'International Tables Vol C Tables 4.2.6.8 and 6.1.1.4'
H H 0.0000 0.0000 'International Tables Vol C Tables 4.2.6.8 and 6.1.1.4'
N N 0.0061 0.0033 'International Tables Vol C Tables 4.2.6.8 and 6.1.1.4'
O O 0.0106 0.0060 'International Tables Vol C Tables 4.2.6.8 and 6.1.1.4'
P P 0.1023 0.0942 'International Tables Vol C Tables 4.2.6.8 and 6.1.1.4'

loop_
_geom_angle_atom_site_label_1
_geom_angle_atom_site_label_2
_geom_angle_atom_site_label_3
_geom_angle
C2 C1 C6 122.2(3)
C2 C1 N1 119.2(4)
C6 C1 N1 118.6(4)
C1 C2 C3 118.7(3)
C1 C2 H2 120.7
C3 C2 H2 120.7
C2 C3 C4 121.0(4)
C2 C3 H3 119.5
C4 C3 H3 119.5
C5 C4 C3 118.5(3)
C5 C4 C7 121.8(3)
C3 C4 C7 119.6(3)
C6 C5 C4 120.5(3)
C6 C5 H5 119.8
C4 C5 H5 119.8
C1 C6 C5 119.1(4)
C1 C6 H6 120.4
C5 C6 H6 120.4
C8 C7 O3 109.7(3)
C8 C7 C4 133.9(3)
O3 C7 C4 116.4(3)
C7 C8 C29 129.6(3)
C7 C8 C9 107.1(3)
C29 C8 C9 123.2(3)
C10 C9 C8 107.3(3)
C10 C9 P1 127.6(2)
C8 C9 P1 125.1(2)
O4 C10 O3 118.7(2)
O4 C10 C9 134.9(3)
O3 C10 C9 106.4(3)
C12 C11 C16 119.8(3)
C12 C11 P1 117.8(2)
C16 C11 P1 122.3(2)
C13 C12 C11 120.2(3)
C13 C12 H12 119.9
C11 C12 H12 119.9
C12 C13 C14 119.9(3)
C12 C13 H13 120.0
C14 C13 H13 120.0
C15 C14 C13 120.0(3)
C15 C14 H14 120.0
C13 C14 H14 120.0
C14 C15 C16 120.9(3)
C14 C15 H15 119.6
C16 C15 H15 119.6
C15 C16 C11 119.1(3)
C15 C16 H16 120.5
C11 C16 H16 120.5
C18 C17 C22 119.5(3)
C18 C17 P1 121.0(2)
C22 C17 P1 119.5(2)
C19 C18 C17 119.8(3)
C19 C18 H18 120.1
C17 C18 H18 120.1
C20 C19 C18 120.3(3)
C20 C19 H19 119.9
C18 C19 H19 119.9
C19 C20 C21 120.4(3)
C19 C20 H20 119.8
C21 C20 H20 119.8
C22 C21 C20 120.1(3)
C22 C21 H21 120.0
C20 C21 H21 120.0
C21 C22 C17 119.9(3)
C21 C22 H22 120.0
C17 C22 H22 120.0
C24 C23 C28 119.5(3)
C24 C23 P1 117.8(2)
C28 C23 P1 122.5(2)
C25 C24 C23 120.0(3)
C25 C24 H24 120.0
C23 C24 H24 120.0
C24 C25 C26 120.2(3)
C24 C25 H25 119.9
C26 C25 H25 119.9
C27 C26 C25 120.2(3)
C27 C26 H26 119.9
C25 C26 H26 119.9
C26 C27 C28 120.0(3)
C26 C27 H27 120.0
C28 C27 H27 120.0
C27 C28 C23 120.1(3)
C27 C28 H28 120.0
C23 C28 H28 120.0
C30 C29 C8 168.9(3)
C29 C30 C31 176.4(4)
C32 C31 C30 176.1(5)
C31 C32 C33 179.1(5)
C34 C33 C32 175.9(6)
C33 C34 C35 175.8(6)
C36 C35 C40 118.8(4)
C36 C35 C34 121.4(5)
C40 C35 C34 119.9(5)
C35 C36 C37 120.0(6)
C35 C36 H36 120.0
C37 C36 H36 120.0
C38 C37 C36 120.8(6)
C38 C37 H37 119.6
C36 C37 H37 119.6
C37 C38 C39 120.1(5)
C37 C38 H38 120.0
C39 C38 H38 120.0
C38 C39 C40 119.0(6)
C38 C39 H39 120.5
C40 C39 H39 120.5
C39 C40 C35 121.4(5)
C39 C40 H40 119.3
C35 C40 H40 119.3
O2 N1 O1 124.0(4)
O2 N1 C1 118.1(4)
O1 N1 C1 117.9(4)
C7 O3 C10 109.5(2)
C9 P1 C23 111.43(14)
C9 P1 C11 109.03(14)
C23 P1 C11 110.06(14)
C9 P1 C17 111.71(14)
C23 P1 C17 105.13(13)
C11 P1 C17 109.43(13)

loop_
_geom_bond_atom_site_label_1
_geom_bond_atom_site_label_2
_geom_bond_distance
C1 C2 1.364(5)
C1 C6 1.375(5)
C1 N1 1.475(5)
C2 C3 1.382(5)
C2 H2 0.9500
C3 C4 1.401(5)
C3 H3 0.9500
C4 C5 1.390(5)
C4 C7 1.453(4)
C5 C6 1.383(5)
C5 H5 0.9500
C6 H6 0.9500
C7 C8 1.369(4)
C7 O3 1.375(4)
C8 C29 1.419(4)
C8 C9 1.453(4)
C9 C10 1.412(4)
C9 P1 1.728(3)
C10 O4 1.222(4)
C10 O3 1.412(4)
C11 C12 1.388(4)
C11 C16 1.396(4)
C11 P1 1.805(3)
C12 C13 1.380(4)
C12 H12 0.9500
C13 C14 1.381(5)
C13 H13 0.9500
C14 C15 1.377(5)
C14 H14 0.9500
C15 C16 1.384(5)
C15 H15 0.9500
C16 H16 0.9500
C17 C18 1.391(4)
C17 C22 1.398(4)
C17 P1 1.806(3)
C18 C19 1.381(5)
C18 H18 0.9500
C19 C20 1.373(5)
C19 H19 0.9500
C20 C21 1.381(5)
C20 H20 0.9500
C21 C22 1.377(4)
C21 H21 0.9500
C22 H22 0.9500
C23 C24 1.392(4)
C23 C28 1.392(4)
C23 P1 1.800(3)
C24 C25 1.379(5)
C24 H24 0.9500
C25 C26 1.386(5)
C25 H25 0.9500
C26 C27 1.376(5)
C26 H26 0.9500
C27 C28 1.387(5)
C27 H27 0.9500
C28 H28 0.9500
C29 C30 1.200(4)
C30 C31 1.374(5)
C31 C32 1.205(5)
C32 C33 1.365(5)
C33 C34 1.189(5)
C34 C35 1.435(6)
C35 C36 1.368(7)
C35 C40 1.393(7)
C36 C37 1.407(7)
C36 H36 0.9500
C37 C38 1.367(9)
C37 H37 0.9500
C38 C39 1.378(8)
C38 H38 0.9500
C39 C40 1.397(6)
C39 H39 0.9500
C40 H40 0.9500
N1 O2 1.214(5)
N1 O1 1.225(5)
